data_4323716
loop_
_publ_author_name
'Chang Seop Hong'
'Youngkyu Do'

_publ_section_title
;
 A Magnetically Coupled Three-Dimensional (Terephthalato)manganese(II)
 Network
;
_journal_name_full 'Inorganic Chemistry'
_journal_page_first 5684
_journal_page_last 5685
_journal_paper_doi 10.1021/ic9711527
_journal_volume 36
_journal_year 1997
_chemical_formula_sum 'C16 H16 Mn N4 O4'
_chemical_formula_weight 383.27
_chemical_name_common '[Mn(5-methylpyrazole)2(tp)]n'
_chemical_name_systematic
; 
 ? 
;
_space_group_IT_number 2
_symmetry_cell_setting triclinic
_symmetry_space_group_name_Hall '-P 1'
_symmetry_space_group_name_H-M 'P -1'
_atom_sites_solution_hydrogens geom
_atom_sites_solution_primary direct
_atom_sites_solution_secondary difmap
_audit_creation_method SHELXL
_cell_angle_alpha 68.11(2)
_cell_angle_beta 71.466(11)
_cell_angle_gamma 71.465(15)
_cell_formula_units_Z 2
_cell_length_a 9.8345(11)
_cell_length_b 10.023(2)
_cell_length_c 10.0181(15)
_cell_measurement_reflns_used 25
_cell_measurement_temperature 293(2)
_cell_measurement_theta_max 17.395
_cell_measurement_theta_min 10.80
_cell_volume 846.2(3)
_computing_cell_refinement 'CAD4 SGI version'
_computing_data_collection 'CAD4 SGI version'
_computing_data_reduction MoleN
_computing_molecular_graphics ORTEP
_computing_publication_material 'WordProcess ver. 7.0'
_computing_structure_refinement 'SHELXL-93 (Sheldrick, 1993)'
_computing_structure_solution 'SIR92 PROGRAM'
_diffrn_ambient_temperature 293(2)
_diffrn_measurement_device 'Enarf-Nonius CAD4 diffractometer'
_diffrn_measurement_method omega/2thetha
_diffrn_radiation_monochromator graphite
_diffrn_radiation_source 'fine-focus sealed tube'
_diffrn_radiation_type MoK\a
_diffrn_radiation_wavelength 0.71073
_diffrn_reflns_av_R_equivalents 0.0000
_diffrn_reflns_av_sigmaI/netI 0.0174
_diffrn_reflns_limit_h_max 11
_diffrn_reflns_limit_h_min 0
_diffrn_reflns_limit_k_max 11
_diffrn_reflns_limit_k_min -10
_diffrn_reflns_limit_l_max 11
_diffrn_reflns_limit_l_min -10
_diffrn_reflns_number 2787
_diffrn_reflns_theta_max 24.96
_diffrn_reflns_theta_min 2.24
_diffrn_standards_decay_% 6
_diffrn_standards_interval_time 3600
_diffrn_standards_number 3
_exptl_absorpt_coefficient_mu 0.809
_exptl_absorpt_correction_T_max 0.9991
_exptl_absorpt_correction_T_min 0.9818
_exptl_absorpt_correction_type psi-scan
_exptl_crystal_colour white
_exptl_crystal_density_diffrn 1.504
_exptl_crystal_F_000 394
_exptl_crystal_size_max 0.5
_exptl_crystal_size_mid 0.4
_exptl_crystal_size_min 0.3
_refine_diff_density_max 0.688
_refine_diff_density_min -0.256
_refine_diff_density_rms 0.071
_refine_ls_extinction_method none
_refine_ls_goodness_of_fit_all 1.123
_refine_ls_goodness_of_fit_obs 1.142
_refine_ls_hydrogen_treatment constr
_refine_ls_matrix_type full
_refine_ls_number_parameters 229
_refine_ls_number_reflns 2787
_refine_ls_number_restraints 0
_refine_ls_restrained_S_all 1.123
_refine_ls_restrained_S_obs 1.142
_refine_ls_R_factor_all 0.0388
_refine_ls_R_factor_obs 0.0354
_refine_ls_shift/esd_max 0.000
_refine_ls_shift/esd_mean 0.000
_refine_ls_structure_factor_coef Fsqd
_refine_ls_weighting_details 'w=1/[\s^2^(Fo^2^)+(0.0695P)^2^+0.5645P] where P=(Fo^2^+2Fc^2^)/3'
_refine_ls_weighting_scheme calc
_refine_ls_wR_factor_all 0.1128
_refine_ls_wR_factor_obs 0.1098
_reflns_number_observed 2572
_reflns_number_total 2787
_reflns_observed_criterion >2sigma(I)
_cod_data_source_file ic9711527.cif
_cod_data_source_block mnmpy
_cod_depositor_comments
;
The following automatic conversions were performed:

'_refine_ls_weighting_scheme' value 'calc
w=1/[\s^2^(Fo^2^)+(0.0695P)^2^+0.5645P] where P=(Fo^2^+2Fc^2^)/3' was
changed to 'calc'. New tag '_refine_ls_weighting_details' was
created. The value of the new tag was set to
'w=1/[\s^2^(Fo^2^)+(0.0695P)^2^+0.5645P] where P=(Fo^2^+2Fc^2^)/3'.

Automatic conversion script
Id: cif_fix_values 3143 2015-03-26 13:38:13Z robertas 
;
_cod_original_cell_volume 846.2(2)
_cod_database_code 4323716

loop_
_symmetry_equiv_pos_as_xyz
'x, y, z'
'-x, -y, -z'

loop_
_atom_site_aniso_label
_atom_site_aniso_U_11
_atom_site_aniso_U_22
_atom_site_aniso_U_33
_atom_site_aniso_U_23
_atom_site_aniso_U_13
_atom_site_aniso_U_12
Mn1 0.0161(3) 0.0268(3) 0.0182(3) -0.0060(2) -0.0010(2) -0.0042(2)
Mn2 0.0163(3) 0.0189(3) 0.0263(3) -0.0060(2) -0.0047(2) -0.0007(2)
O1 0.0276(9) 0.0214(9) 0.0340(10) -0.0069(7) -0.0120(8) -0.0029(7)
O2 0.0202(10) 0.0238(9) 0.0650(14) -0.0141(9) -0.0088(9) 0.0035(7)
O3 0.0197(10) 0.0646(14) 0.0247(9) -0.0137(9) 0.0030(7) -0.0083(9)
O4 0.0273(9) 0.0335(10) 0.0206(9) -0.0064(7) -0.0030(7) -0.0115(8)
C1 0.0214(12) 0.0230(12) 0.0257(12) -0.0094(10) -0.0080(9) 0.0007(9)
C2 0.0214(12) 0.0216(12) 0.0250(12) -0.0089(9) -0.0076(9) 0.0002(9)
C3 0.0230(12) 0.0209(12) 0.0305(13) -0.0080(10) -0.0056(10) -0.0035(9)
C4 0.0149(11) 0.0252(12) 0.0349(13) -0.0105(10) -0.0047(9) -0.0010(9)
C5 0.0225(12) 0.0263(12) 0.0223(12) -0.0092(10) -0.0003(9) -0.0080(10)
C6 0.0214(12) 0.0261(12) 0.0210(11) -0.0092(10) 0.0001(9) -0.0072(9)
C7 0.0216(12) 0.0317(13) 0.0218(12) -0.0087(10) -0.0047(9) -0.0049(10)
C8 0.0154(11) 0.0351(14) 0.0258(12) -0.0115(10) -0.0009(9) -0.0041(9)
N1 0.0284(12) 0.0318(12) 0.0264(11) -0.0064(9) -0.0058(9) -0.0086(9)
N2 0.0304(12) 0.0267(11) 0.0292(11) -0.0051(9) -0.0096(9) -0.0069(9)
C9 0.042(2) 0.042(2) 0.0313(14) -0.0051(12) -0.0037(12) -0.0199(13)
C10 0.054(2) 0.038(2) 0.038(2) 0.0016(13) -0.0082(14) -0.0208(14)
C11 0.048(2) 0.0268(13) 0.0330(14) -0.0026(11) -0.0142(12) -0.0086(12)
C12 0.055(2) 0.040(2) 0.070(2) -0.008(2) -0.022(2) 0.005(2)
N3 0.0306(12) 0.0302(11) 0.0256(11) -0.0059(9) -0.0071(9) -0.0089(9)
N4 0.0293(12) 0.0271(11) 0.0317(12) -0.0065(9) -0.0095(9) -0.0056(9)
C13 0.041(2) 0.0310(14) 0.043(2) -0.0037(12) -0.0214(13) -0.0034(12)
C14 0.057(2) 0.037(2) 0.038(2) 0.0025(13) -0.0215(15) -0.0091(14)
C15 0.046(2) 0.0354(15) 0.0267(13) -0.0035(11) -0.0084(12) -0.0135(13)
C16 0.055(2) 0.071(2) 0.039(2) -0.009(2) 0.003(2) -0.021(2)

loop_
_atom_site_label
_atom_site_type_symbol
_atom_site_fract_x
_atom_site_fract_y
_atom_site_fract_z
_atom_site_U_iso_or_equiv
_atom_site_thermal_displace_type
_atom_site_occupancy
_atom_site_calc_flag
_atom_site_refinement_flags
_atom_site_disorder_group
Mn1 Mn 0.0000 0.5000 0.5000 0.0215(2) Uani 1 d S .
Mn2 Mn 0.5000 0.5000 0.5000 0.0216(2) Uani 1 d S .
O1 O 0.1044(2) 0.5940(2) 0.6019(2) 0.0275(4) Uani 1 d . .
O2 O 0.3093(2) 0.6793(2) 0.5173(2) 0.0385(5) Uani 1 d . .
O3 O -0.1906(2) 0.5171(2) 0.6793(2) 0.0386(5) Uani 1 d . .
O4 O -0.3954(2) 0.6018(2) 0.5941(2) 0.0271(4) Uani 1 d . .
C1 C 0.1722(3) 0.6975(3) 0.5486(3) 0.0235(5) Uani 1 d . .
C2 C 0.0822(3) 0.8544(3) 0.5238(3) 0.0228(5) Uani 1 d . .
C3 C -0.0703(3) 0.8829(3) 0.5731(3) 0.0252(5) Uani 1 d . .
H3 H -0.1174 0.8049 0.6220 0.030 Uiso 1 calc . .
C4 C -0.1523(3) 1.0274(3) 0.5494(3) 0.0257(5) Uani 1 d . .
H4 H -0.2542 1.0460 0.5823 0.031 Uiso 1 calc . .
C5 C -0.3281(3) 0.5487(3) 0.6976(3) 0.0237(5) Uani 1 d . .
C6 C -0.4178(3) 0.5238(3) 0.8543(3) 0.0230(5) Uani 1 d . .
C7 C -0.5704(3) 0.5731(3) 0.8830(3) 0.0252(5) Uani 1 d . .
H7 H -0.6176 0.6222 0.8052 0.030 Uiso 1 calc . .
C8 C -0.3479(3) 0.4509(3) 0.9726(3) 0.0261(5) Uani 1 d . .
H8 H -0.2460 0.4183 0.9541 0.031 Uiso 1 calc . .
N1 N 0.0828(2) 0.2752(2) 0.6500(2) 0.0292(5) Uani 1 d . .
N2 N 0.2272(2) 0.2044(2) 0.6232(2) 0.0290(5) Uani 1 d . .
C9 C 0.0143(3) 0.1770(3) 0.7598(3) 0.0389(7) Uani 1 d . .
C10 C 0.1156(4) 0.0433(3) 0.8044(3) 0.0454(8) Uani 1 d . .
C11 C 0.2508(3) 0.0656(3) 0.7146(3) 0.0364(6) Uani 1 d . .
C12 C 0.4007(4) -0.0340(4) 0.7063(5) 0.0596(10) Uani 1 d . .
H12A H 0.4707 0.0178 0.6303 0.089 Uiso 1 calc . .
H12B H 0.4009 -0.1191 0.6838 0.089 Uiso 1 calc . .
H12C H 0.4271 -0.0646 0.7995 0.089 Uiso 1 calc . .
N3 N 0.2729(2) 0.3768(2) 0.7955(2) 0.0289(5) Uani 1 d . .
N4 N 0.4174(2) 0.3501(2) 0.7246(2) 0.0297(5) Uani 1 d . .
C13 C 0.4856(3) 0.2400(3) 0.8232(3) 0.0386(7) Uani 1 d . .
C14 C 0.3842(4) 0.1956(3) 0.9568(3) 0.0457(8) Uani 1 d . .
C15 C 0.2494(3) 0.2851(3) 0.9343(3) 0.0369(6) Uani 1 d . .
C16 C 0.0986(4) 0.2941(5) 1.0339(4) 0.0591(10) Uani 1 d . .
H16A H 0.0289 0.3699 0.9817 0.089 Uiso 1 calc . .
H16B H 0.0982 0.3171 1.1189 0.089 Uiso 1 calc . .
H16C H 0.0721 0.2010 1.0650 0.089 Uiso 1 calc . .

loop_
_atom_type_symbol
_atom_type_description
_atom_type_scat_dispersion_real
_atom_type_scat_dispersion_imag
_atom_type_scat_source
C C 0.0033 0.0016 'International Tables Vol C Tables 4.2.6.8 and 6.1.1.4'
H H 0.0000 0.0000 'International Tables Vol C Tables 4.2.6.8 and 6.1.1.4'
N N 0.0061 0.0033 'International Tables Vol C Tables 4.2.6.8 and 6.1.1.4'
O O 0.0106 0.0060 'International Tables Vol C Tables 4.2.6.8 and 6.1.1.4'
Mn Mn 0.3368 0.7283 'International Tables Vol C Tables 4.2.6.8 and 6.1.1.4'

loop_
_geom_angle_atom_site_label_1
_geom_angle_atom_site_label_2
_geom_angle_atom_site_label_3
_geom_angle
_geom_angle_site_symmetry_1
_geom_angle_site_symmetry_3
_geom_angle_publ_flag
O3 Mn1 O3 179.999(2) . 2_566 ?
O3 Mn1 O1 92.84(8) . 2_566 ?
O3 Mn1 O1 87.16(7) 2_566 2_566 ?
O3 Mn1 O1 87.16(7) . . ?
O3 Mn1 O1 92.84(7) 2_566 . ?
O1 Mn1 O1 180.0 2_566 . ?
O3 Mn1 N1 93.87(8) . 2_566 ?
O3 Mn1 N1 86.13(8) 2_566 2_566 ?
O1 Mn1 N1 87.94(7) 2_566 2_566 ?
O1 Mn1 N1 92.06(7) . 2_566 ?
O3 Mn1 N1 86.13(8) . . ?
O3 Mn1 N1 93.87(8) 2_566 . ?
O1 Mn1 N1 92.06(7) 2_566 . ?
O1 Mn1 N1 87.94(7) . . ?
N1 Mn1 N1 180.0 2_566 . ?
O2 Mn2 O2 180.0 . 2_666 ?
O2 Mn2 O4 92.86(7) . 2_566 ?
O2 Mn2 O4 87.14(7) 2_666 2_566 ?
O2 Mn2 O4 87.14(7) . 1_655 ?
O2 Mn2 O4 92.86(7) 2_666 1_655 ?
O4 Mn2 O4 180.0 2_566 1_655 ?
O2 Mn2 N4 93.91(8) . . ?
O2 Mn2 N4 86.09(8) 2_666 . ?
O4 Mn2 N4 87.93(7) 2_566 . ?
O4 Mn2 N4 92.07(7) 1_655 . ?
O2 Mn2 N4 86.09(8) . 2_666 ?
O2 Mn2 N4 93.91(8) 2_666 2_666 ?
O4 Mn2 N4 92.07(7) 2_566 2_666 ?
O4 Mn2 N4 87.93(7) 1_655 2_666 ?
N4 Mn2 N4 180.0 . 2_666 ?
C1 O1 Mn1 132.3(2) . . ?
C1 O2 Mn2 137.5(2) . . ?
C5 O3 Mn1 137.6(2) . . ?
C5 O4 Mn2 132.3(2) . 1_455 ?
O2 C1 O1 124.7(2) . . ?
O2 C1 C2 117.2(2) . . ?
O1 C1 C2 118.1(2) . . ?
C3 C2 C4 119.5(2) . 2_576 ?
C3 C2 C1 120.5(2) . . ?
C4 C2 C1 119.9(2) 2_576 . ?
C4 C3 C2 120.1(2) . . ?
C3 C4 C2 120.3(2) . 2_576 ?
O3 C5 O4 124.5(2) . . ?
O3 C5 C6 117.2(2) . . ?
O4 C5 C6 118.3(2) . . ?
C7 C6 C8 119.4(2) . . ?
C7 C6 C5 120.5(2) . . ?
C8 C6 C5 120.1(2) . . ?
C8 C7 C6 120.1(2) 2_467 . ?
C7 C8 C6 120.5(2) 2_467 . ?
C9 N1 N2 105.5(2) . . ?
C9 N1 Mn1 132.7(2) . . ?
N2 N1 Mn1 121.2(2) . . ?
C11 N2 N1 111.9(2) . . ?
N1 C9 C10 110.4(3) . . ?
C11 C10 C9 105.5(3) . . ?
N2 C11 C10 106.7(3) . . ?
N2 C11 C12 121.7(3) . . ?
C10 C11 C12 131.6(3) . . ?
C15 N3 N4 111.8(2) . . ?
C13 N4 N3 105.3(2) . . ?
C13 N4 Mn2 132.9(2) . . ?
N3 N4 Mn2 121.2(2) . . ?
N4 C13 C14 110.5(3) . . ?
C15 C14 C13 105.5(2) . . ?
N3 C15 C14 106.8(3) . . ?
N3 C15 C16 121.4(3) . . ?
C14 C15 C16 131.7(3) . . ?

loop_
_geom_bond_atom_site_label_1
_geom_bond_atom_site_label_2
_geom_bond_distance
_geom_bond_site_symmetry_2
_geom_bond_publ_flag
Mn1 O3 2.157(2) . ?
Mn1 O3 2.157(2) 2_566 ?
Mn1 O1 2.232(2) 2_566 ?
Mn1 O1 2.232(2) . ?
Mn1 N1 2.255(2) 2_566 ?
Mn1 N1 2.255(2) . ?
Mn2 O2 2.159(2) . ?
Mn2 O2 2.159(2) 2_666 ?
Mn2 O4 2.234(2) 2_566 ?
Mn2 O4 2.234(2) 1_655 ?
Mn2 N4 2.253(2) . ?
Mn2 N4 2.253(2) 2_666 ?
O1 C1 1.268(3) . ?
O2 C1 1.252(3) . ?
O3 C5 1.255(3) . ?
O4 C5 1.264(3) . ?
O4 Mn2 2.234(2) 1_455 ?
C1 C2 1.510(3) . ?
C2 C3 1.391(3) . ?
C2 C4 1.403(4) 2_576 ?
C3 C4 1.389(3) . ?
C4 C2 1.403(4) 2_576 ?
C5 C6 1.507(3) . ?
C6 C7 1.393(3) . ?
C6 C8 1.401(4) . ?
C7 C8 1.386(3) 2_467 ?
C8 C7 1.386(3) 2_467 ?
N1 C9 1.333(4) . ?
N1 N2 1.360(3) . ?
N2 C11 1.344(4) . ?
C9 C10 1.405(5) . ?
C10 C11 1.381(5) . ?
C11 C12 1.492(5) . ?
N3 C15 1.345(4) . ?
N3 N4 1.361(3) . ?
N4 C13 1.335(4) . ?
C13 C14 1.405(5) . ?
C14 C15 1.377(5) . ?
C15 C16 1.498(5) . ?
